data_2300732
loop_
_publ_author_name
'Kleemiss, Florian'
'Peyerimhoff, Norbert'
'Bodensteiner, Michael'

_publ_section_title
;
 Refinement of X-ray and electron diffraction crystal structures using
 analytical Fourier transforms of Slater-type atomic wavefunctions in
 <i>Olex2</i>.
;
_journal_issue 'Pt 1'
_journal_name_full 'Journal of applied crystallography'
_journal_page_first 161
_journal_page_last 174
_journal_paper_doi 10.1107/S1600576723010981
_journal_volume 57
_journal_year 2024
_chemical_absolute_configuration unk
_chemical_formula_moiety 'C4 H8 Ca O8, 2(H2 O)'
_chemical_formula_sum 'C4 H12 Ca O10'
_chemical_formula_weight 260.212
_space_group_crystal_system orthorhombic
_space_group_IT_number 19
_space_group_name_Hall 'P 2ac 2ab'
_space_group_name_H-M_alt 'P 21 21 21'
_symmetry_Int_Tables_number 19
_audit_creation_date 2023-01-23
_audit_creation_method
;
Olex2 1.5-dev
(compiled Jan 23 2023 09:41:20, GUI svn.r6410)
;
_cell_angle_alpha 90
_cell_angle_beta 90
_cell_angle_gamma 90
_cell_formula_units_Z 4
_cell_length_a 9.1718(4)
_cell_length_b 9.5882(3)
_cell_length_c 10.5502(4)
_cell_measurement_reflns_used 5018
_cell_measurement_temperature 120.02(10)
_cell_measurement_theta_max 37.3900
_cell_measurement_theta_min 2.8450
_cell_volume 927.80(6)
_computing_cell_refinement 'CrysAlisPro 1.171.39.7c (Rigaku OD, 2015)'
_computing_data_collection 'CrysAlisPro 1.171.39.7c (Rigaku OD, 2015)'
_computing_data_reduction 'CrysAlisPro 1.171.39.7c (Rigaku OD, 2015)'
_computing_molecular_graphics 'Olex2 1.5-dev (Dolomanov et al., 2009)'
_computing_publication_material 'Olex2 1.5-dev (Dolomanov et al., 2009)'
_computing_structure_refinement 'olex2.refine 1.5-dev (Bourhis et al., 2015)'
_diffrn_ambient_environment N~2~
_diffrn_ambient_temperature 120.02(10)
_diffrn_detector 'CCD plate'
_diffrn_detector_area_resol_mean 8.0756
_diffrn_detector_type Sapphire3
_diffrn_measured_fraction_theta_full 1.0000
_diffrn_measured_fraction_theta_max 1.0000
_diffrn_measurement_details
;
List of Runs (angles in degrees, time in seconds):

  # Type    Start    End  Width  t~exp~   \w     \q     \k     \f   Frames
--------------------------------------------------------------------------
  1  \w      0.00 110.00   1.00   11.80    --   37.95  19.00 120.00  110
  2  \w     35.00 112.00   1.00   11.80    --   37.95 178.00 -60.00   77
  3  \w     19.00 106.00   1.00   11.80    --   37.95  57.00 -30.00   87
  4  \w     16.00  67.00   1.00   11.80    --   37.95  38.00-150.00   51
;
_diffrn_measurement_device 'four-circle diffractometer'
_diffrn_measurement_device_type 'Xcalibur, Sapphire3'
_diffrn_measurement_method '\w scans'
_diffrn_orient_matrix_type 'CrysAlisPro convention (1999,Acta A55,543-557)'
_diffrn_orient_matrix_UB_11 -0.0324559000
_diffrn_orient_matrix_UB_12 0.0602715000
_diffrn_orient_matrix_UB_13 -0.0268452000
_diffrn_orient_matrix_UB_21 -0.0536466000
_diffrn_orient_matrix_UB_22 -0.0423103000
_diffrn_orient_matrix_UB_23 -0.0294264000
_diffrn_orient_matrix_UB_31 -0.0451460000
_diffrn_orient_matrix_UB_32 0.0069405000
_diffrn_orient_matrix_UB_33 0.0542499000
_diffrn_radiation_monochromator graphite
_diffrn_radiation_probe x-ray
_diffrn_radiation_type 'Mo K\a'
_diffrn_radiation_wavelength 0.71073
_diffrn_reflns_av_R_equivalents 0.0351
_diffrn_reflns_av_unetI/netI 0.0549
_diffrn_reflns_Laue_measured_fraction_full 1.0000
_diffrn_reflns_Laue_measured_fraction_max 1.0000
_diffrn_reflns_limit_h_max 15
_diffrn_reflns_limit_h_min -8
_diffrn_reflns_limit_k_max 16
_diffrn_reflns_limit_k_min -16
_diffrn_reflns_limit_l_max 18
_diffrn_reflns_limit_l_min -17
_diffrn_reflns_number 10505
_diffrn_reflns_point_group_measured_fraction_full 0.9964
_diffrn_reflns_point_group_measured_fraction_max 0.9934
_diffrn_reflns_theta_full 25.2417
_diffrn_reflns_theta_max 34.99
_diffrn_reflns_theta_min 2.87
_diffrn_source 'fine-focus sealed X-ray tube'
_diffrn_source_type 'Enhance (Mo) X-ray Source'
_exptl_absorpt_coefficient_mu 0.719
_exptl_absorpt_correction_T_max 0.951
_exptl_absorpt_correction_T_min 0.935
_exptl_absorpt_correction_type analytical
_exptl_absorpt_process_details
;
CrysAlisPro 1.171.39.7c (Rigaku Oxford Diffraction, 2015)
Analytical numeric absorption correction using a multifaceted crystal
			model based on expressions derived by R.C. Clark & J.S. Reid.
(Clark, R. C. & Reid, J. S. (1995). Acta Cryst. A51, 887-897)
Empirical absorption correction using spherical harmonics,
 implemented in SCALE3 ABSPACK scaling algorithm.
;
_exptl_crystal_density_diffrn 1.863
_exptl_crystal_F_000 545.460
_exptl_crystal_size_max 0.236
_exptl_crystal_size_mid 0.195
_exptl_crystal_size_min 0.162
_refine_diff_density_max 0.4214
_refine_diff_density_min -0.3695
_refine_diff_density_rms 0.0816
_refine_ls_abs_structure_details 'Hooft, R.W.W., Straver, L.H., Spek, A.L. (2010). J. Appl. Cryst., 43, 665-668.'
_refine_ls_abs_structure_Flack 0.002(18)
_refine_ls_d_res_high 0.6197
_refine_ls_d_res_low 7.0957
_refine_ls_goodness_of_fit_ref 0.9910
_refine_ls_hydrogen_treatment mixed
_refine_ls_matrix_type full
_refine_ls_number_constraints 1
_refine_ls_number_parameters 179
_refine_ls_number_reflns 4066
_refine_ls_number_restraints 0
_refine_ls_restrained_S_all 0.9910
_refine_ls_R_factor_all 0.0359
_refine_ls_R_factor_gt 0.0318
_refine_ls_shift/su_max 0.0004
_refine_ls_shift/su_mean 0.0000
_refine_ls_structure_factor_coef Fsqd
_refine_ls_weighting_details 'w=1/[\s^2^(Fo^2^)+(0.0275P)^2^] where P=(Fo^2^+2Fc^2^)/3'
_refine_ls_weighting_scheme calc
_refine_ls_wR_factor_gt 0.0649
_refine_ls_wR_factor_ref 0.0674
_reflns_Friedel_coverage 0.985
_reflns_limit_h_max 14
_reflns_limit_h_min -14
_reflns_limit_k_max 15
_reflns_limit_k_min -15
_reflns_limit_l_max 16
_reflns_limit_l_min -16
_reflns_number_gt 3768
_reflns_number_total 4066
_reflns_threshold_expression I>=2u(I)
_cod_data_source_file timmy_Thakkar.cif
_cod_data_source_block timmy
_cod_depositor_comments 'Adding full bibliography for 2300730--2300733.cif.'
_cod_original_sg_symbol_Hall ' P 2ac 2ab'
_cod_database_code 2300732
_chemical_oxdiff_formula 'C10 H10 O2'
_olex2_refinement_description
;
1.a Rotating group:
 O1L(H1La,H1Lb)
;
_olex2_refine_details
;
Refinement using NoSpherA2, an implementation of
NOn-SPHERical Atom-form-factors in Olex2.
Please cite:
F. Kleemiss et al. Chem. Sci. DOI 10.1039/D0SC05526C - 2021
NoSpherA2 implementation of HAR makes use of
tailor-made aspherical atomic form factors calculated
on-the-fly from a Hirshfeld-partitioned electron density (ED) - not from
spherical-atom form factors.

The ED is calculated from a gaussian basis set single determinant SCF
wavefunction - either Hartree-Fock or DFT using selected funtionals
 - for a fragment of the crystal.
This fragment can be embedded in an electrostatic crystal field by employing cluster charges
or modelled using implicit solvation models, depending on the software used.
The following options were used:
   SOFTWARE:       Thakkar IAM
   PARTITIONING:   NoSpherA2
   INT ACCURACY:   Normal
   METHOD:         B3LYP
   BASIS SET:      def2-SVP
   CHARGE:         0
   MULTIPLICITY:   1
   DATE:           2022-11-10_23-38-32
;
_olex2_submission_special_instructions 'No special instructions were received'
_oxdiff_exptl_absorpt_empirical_details
;
Empirical correction (ABSPACK) includes:
- Absorption correction using spherical harmonics
- Frame scaling
;
_oxdiff_exptl_absorpt_empirical_full_max 1.052
_oxdiff_exptl_absorpt_empirical_full_min 0.964

loop_
_space_group_symop_id
_space_group_symop_operation_xyz
1 x,y,z
2 x+1/2,-y+1/2,-z
3 -x,y+1/2,-z+1/2
4 -x+1/2,-y,z+1/2

loop_
_atom_site_label
_atom_site_type_symbol
_atom_site_fract_x
_atom_site_fract_y
_atom_site_fract_z
_atom_site_U_iso_or_equiv
_atom_site_adp_type
_atom_site_occupancy
_atom_site_refinement_flags_posn
Ca1 Ca 0.81362(3) 0.31706(2) 0.82363(2) 0.00727(5) Uani 1.000000 .
H4 H 0.850(3) 0.673(2) 0.531(2) 0.043(7) Uiso 1.000000 .
O1 O 0.94451(11) 0.53115(9) 0.83031(10) 0.01074(18) Uani 1.000000 .
O1L O 0.77380(12) 0.33649(10) 0.58997(9) 0.0132(2) Uani 1.000000 .
H1La H 0.769(2) 0.42209(11) 0.5695(3) 0.040(7) Uiso 1.000000 GR
H1Lb H 0.8488(8) 0.3064(17) 0.55133(9) 0.042(7) Uiso 1.000000 GR
O2 O 0.96425(11) 0.75928(10) 0.78540(9) 0.01074(18) Uani 1.000000 .
O3 O 0.66235(11) 0.52548(9) 0.78744(10) 0.00992(18) Uani 1.000000 .
H3 H 0.591(3) 0.542(2) 0.828(2) 0.034(6) Uiso 1.000000 .
O4 O 0.77241(11) 0.63909(10) 0.54689(9) 0.00935(18) Uani 1.000000 .
O5 O 0.44998(11) 0.76155(10) 0.69400(9) 0.01052(18) Uani 1.000000 .
O6 O 0.51262(11) 0.73128(10) 0.49063(10) 0.01197(19) Uani 1.000000 .
C1 C 0.89205(15) 0.64929(13) 0.79890(12) 0.0078(2) Uani 1.000000 .
C2 C 0.72799(15) 0.65938(12) 0.77498(12) 0.0075(2) Uani 1.000000 .
H2 H 0.684(2) 0.7225(17) 0.8340(17) 0.016(4) Uiso 1.000000 .
C3 C 0.70208(15) 0.72074(12) 0.64313(12) 0.0077(2) Uani 1.000000 .
H3a H 0.747(2) 0.8157(18) 0.6406(16) 0.012(4) Uiso 1.000000 .
C4 C 0.54104(15) 0.73717(12) 0.60873(12) 0.0078(2) Uani 1.000000 .
O1W O 0.42774(16) 0.57382(14) 0.93680(13) 0.0255(3) Uani 1.000000 .
H1Wa H 0.384(2) 0.647(2) 0.9326(19) 0.025(6) Uiso 1.000000 .
H1Wb H 0.405(3) 0.539(2) 0.997(2) 0.037(7) Uiso 1.000000 .
O2L O 0.81005(14) 0.06224(10) 0.83655(11) 0.0144(2) Uani 1.000000 .
H2La H 0.735(3) 0.018(2) 0.853(2) 0.027(6) Uiso 1.000000 .
H2Lb H 0.855(3) 0.022(3) 0.783(2) 0.052(8) Uiso 1.000000 .
O2W O 0.42804(14) 0.41576(12) 0.57599(12) 0.0171(2) Uani 1.000000 .
H2Wa H 0.464(3) 0.442(2) 0.509(3) 0.050(8) Uiso 1.000000 .
H2Wb H 0.488(3) 0.397(3) 0.626(3) 0.046(8) Uiso 1.000000 .

loop_
_atom_site_aniso_label
_atom_site_aniso_U_11
_atom_site_aniso_U_22
_atom_site_aniso_U_33
_atom_site_aniso_U_12
_atom_site_aniso_U_13
_atom_site_aniso_U_23
Ca1 0.00641(10) 0.00794(9) 0.00746(10) -0.00008(9) -0.00010(9) 0.00018(8)
O1 0.0080(4) 0.0095(4) 0.0147(5) 0.0013(3) -0.0012(4) 0.0013(3)
O1L 0.0126(5) 0.0160(5) 0.0110(4) 0.0036(4) 0.0017(4) 0.0004(4)
O2 0.0091(5) 0.0100(4) 0.0132(4) -0.0028(4) -0.0004(4) 0.0004(3)
O3 0.0075(5) 0.0086(4) 0.0138(4) -0.0009(3) 0.0016(4) 0.0023(3)
O4 0.0067(4) 0.0129(4) 0.0084(4) 0.0007(3) 0.0019(4) -0.0007(3)
O5 0.0079(4) 0.0134(4) 0.0102(4) 0.0016(4) 0.0017(4) -0.0003(3)
O6 0.0087(4) 0.0193(5) 0.0080(4) 0.0035(4) -0.0008(4) -0.0006(3)
C1 0.0074(6) 0.0105(5) 0.0057(5) -0.0002(4) -0.0001(4) -0.0011(4)
C2 0.0069(5) 0.0077(5) 0.0080(5) -0.0005(4) 0.0006(4) 0.0005(4)
C3 0.0073(6) 0.0083(4) 0.0076(5) 0.0006(4) 0.0004(4) 0.0002(4)
C4 0.0076(6) 0.0064(4) 0.0093(5) 0.0000(4) -0.0000(4) 0.0007(4)
O1W 0.0273(7) 0.0248(6) 0.0245(7) 0.0106(5) 0.0139(6) 0.0111(5)
O2L 0.0108(5) 0.0116(4) 0.0208(5) -0.0008(4) 0.0038(5) -0.0004(4)
O2W 0.0132(5) 0.0203(5) 0.0179(5) 0.0007(4) 0.0024(5) 0.0064(4)

loop_
_atom_type_symbol
_atom_type_scat_dispersion_real
_atom_type_scat_dispersion_imag
_atom_type_scat_source
_atom_type_scat_dispersion_source
C 0.00347 0.00161 'NoSpherA2: Chem.Sci. 2021, DOI:10.1039/D0SC05526C' 'Henke, Gullikson and Davis, At. Data and Nucl. Data Tables, 1993, 54, 2'
Ca 0.23320 0.31634 'NoSpherA2: Chem.Sci. 2021, DOI:10.1039/D0SC05526C' 'Henke, Gullikson and Davis, At. Data and Nucl. Data Tables, 1993, 54, 2'
H 0.00000 0.00000 'NoSpherA2: Chem.Sci. 2021, DOI:10.1039/D0SC05526C' 'Henke, Gullikson and Davis, At. Data and Nucl. Data Tables, 1993, 54, 2'
O 0.01158 0.00611 'NoSpherA2: Chem.Sci. 2021, DOI:10.1039/D0SC05526C' 'Henke, Gullikson and Davis, At. Data and Nucl. Data Tables, 1993, 54, 2'

loop_
_exptl_crystal_face_index_h
_exptl_crystal_face_index_k
_exptl_crystal_face_index_l
_exptl_crystal_face_perp_dist
-5 -2 -4 0.0886
5 2 4 0.0886
-2 -2 -5 0.0982
2 2 5 0.0982
5 0 -4 0.0809
-5 0 4 0.0809
1 -1 -5 0.0907
-1 1 5 0.0907
3 -5 -2 0.0960
-3 5 2 0.0960
0 5 -3 0.1104
0 -5 3 0.1104
5 -5 3 0.1064
-5 5 -3 0.1064
-1 3 -5 0.1166
1 -3 5 0.1166
5 4 1 0.0824
-5 -4 -1 0.0824
-4 -5 -5 0.0974
4 5 5 0.0974

loop_
_geom_angle_atom_site_label_1
_geom_angle_atom_site_label_2
_geom_angle_atom_site_label_3
_geom_angle
_geom_angle_site_symmetry_1
_geom_angle_site_symmetry_3
_geom_angle_publ_flag
O1 Ca1 H4 103.3(5) . 4_665 y
O1L Ca1 H4 136.7(5) . 4_665 y
O1L Ca1 O1 92.22(4) . . y
O2 Ca1 H4 151.8(5) 3_746 4_665 y
O2 Ca1 O1 77.61(3) 3_746 . y
O2 Ca1 O1L 70.67(3) 3_746 . y
O3 Ca1 H4 77.3(5) . 4_665 y
O3 Ca1 O1 65.72(3) . . y
O3 Ca1 O1L 72.80(3) . . y
O3 Ca1 O2 126.17(3) . 3_746 y
O4 Ca1 H4 17.5(5) 4_665 4_665 y
O4 Ca1 O1 89.22(3) 4_665 . y
O4 Ca1 O1L 149.77(4) 4_665 . y
O4 Ca1 O2 138.69(4) 4_665 3_746 y
O4 Ca1 O3 80.39(3) 4_665 . y
O5 Ca1 H4 61.3(5) 3_646 4_665 y
O5 Ca1 O1 132.74(3) 3_646 . y
O5 Ca1 O1L 78.45(3) 3_646 . y
O5 Ca1 O2 137.73(3) 3_646 3_746 y
O5 Ca1 O3 67.27(3) 3_646 . y
O5 Ca1 O4 78.51(3) 3_646 4_665 y
O6 Ca1 H4 77.2(5) 4_665 4_665 y
O6 Ca1 O1 79.13(3) 4_665 . y
O6 Ca1 O1L 145.95(4) 4_665 . y
O6 Ca1 O2 75.30(3) 4_665 3_746 y
O6 Ca1 O3 129.73(3) 4_665 . y
O6 Ca1 O4 63.75(3) 4_665 4_665 y
O6 Ca1 O5 130.89(3) 4_665 3_646 y
O2L Ca1 H4 89.0(5) . 4_665 y
O2L Ca1 O1 150.06(4) . . y
O2L Ca1 O1L 97.32(4) . . y
O2L Ca1 O2 78.93(4) . 3_746 y
O2L Ca1 O3 144.22(4) . . y
O2L Ca1 O4 96.34(4) . 4_665 y
O2L Ca1 O5 77.12(4) . 3_646 y
O2L Ca1 O6 77.12(4) . 4_665 y
O4 H4 Ca1 71.4(16) . 4_664 ?
C1 O1 Ca1 124.66(9) . . ?
H1La O1L Ca1 109.3 . . ?
H1Lb O1L Ca1 109.2 . . ?
H1Lb O1L H1La 104.5 . . ?
C1 O2 Ca1 134.10(9) . 3_756 ?
H3 O3 Ca1 122.7(16) . . ?
C2 O3 Ca1 120.51(8) . . ?
C2 O3 H3 102.3(16) . . ?
H4 O4 Ca1 91.1(17) . 4_664 ?
C3 O4 Ca1 115.44(7) . 4_664 ?
C3 O4 H4 108.9(17) . . ?
C4 O5 Ca1 129.57(9) . 3_656 ?
C4 O6 Ca1 125.84(9) . 4_664 ?
O2 C1 O1 125.30(13) . . ?
C2 C1 O1 118.09(11) . . ?
C2 C1 O2 116.61(11) . . ?
C1 C2 O3 110.10(10) . . ?
H2 C2 O3 109.3(11) . . ?
H2 C2 C1 110.4(12) . . ?
C3 C2 O3 111.42(10) . . ?
C3 C2 C1 109.12(11) . . ?
C3 C2 H2 106.4(10) . . ?
C2 C3 O4 111.34(10) . . ?
H3a C3 O4 106.9(10) . . ?
H3a C3 C2 108.0(10) . . ?
C4 C3 O4 108.81(10) . . ?
C4 C3 C2 113.94(11) . . ?
C4 C3 H3a 107.6(10) . . ?
O6 C4 O5 125.14(13) . . ?
C3 C4 O5 119.60(11) . . ?
C3 C4 O6 115.16(11) . . ?
H1Wb O1W H1Wa 107(2) . . ?
H2La O2L Ca1 122.6(14) . . ?
H2Lb O2L Ca1 115.5(19) . . ?
H2Lb O2L H2La 109(2) . . ?
H2Wb O2W H2Wa 112(3) . . ?

loop_
_geom_bond_atom_site_label_1
_geom_bond_atom_site_label_2
_geom_bond_distance
_geom_bond_site_symmetry_2
_geom_bond_publ_flag
Ca1 H4 2.66(2) 4_665 y
Ca1 O1 2.3790(9) . y
Ca1 O1L 2.4990(10) . y
Ca1 O2 2.4043(10) 3_746 y
Ca1 O3 2.4625(10) . y
Ca1 O4 2.5195(10) 4_665 y
Ca1 O5 2.4826(10) 3_646 y
Ca1 O6 2.4205(11) 4_665 y
Ca1 O2L 2.4473(10) . y
H4 O4 0.80(3) . ?
O1 C1 1.2745(15) . ?
O1L H1La 0.8500 . ?
O1L H1Lb 0.8499 . ?
O2 C1 1.2535(16) . ?
O3 H3 0.80(2) . ?
O3 C2 1.4242(15) . ?
O4 C3 1.4352(16) . ?
O5 C4 1.2496(16) . ?
O6 C4 1.2742(16) . ?
C1 C2 1.5288(19) . ?
C2 H2 0.957(18) . ?
C2 C3 1.5289(18) . ?
C3 H3a 1.002(17) . ?
C3 C4 1.529(2) . ?
O1W H1Wa 0.81(2) . ?
O1W H1Wb 0.75(2) . ?
O2L H2La 0.83(2) . ?
O2L H2Lb 0.80(3) . ?
O2W H2Wa 0.82(3) . ?
O2W H2Wb 0.78(3) . ?

loop_
_geom_torsion_atom_site_label_1
_geom_torsion_atom_site_label_2
_geom_torsion_atom_site_label_3
_geom_torsion_atom_site_label_4
_geom_torsion
_geom_torsion_site_symmetry_1
_geom_torsion_site_symmetry_2
_geom_torsion_site_symmetry_3
_geom_torsion_site_symmetry_4
_geom_torsion_publ_flag
Ca1 O1 C1 O2 -169.75(9) . . . . ?
Ca1 O1 C1 C2 10.04(11) . . . . ?
Ca1 O2 C1 O1 47.90(13) 3_756 . . . ?
Ca1 O2 C1 C2 -131.89(12) 3_756 . . . ?
Ca1 O3 C2 C1 -4.91(8) . . . . ?
Ca1 O3 C2 C3 116.31(9) . . . . ?
Ca1 O4 C3 C2 163.67(8) 4_664 . . . ?
Ca1 O4 C3 C4 37.28(8) 4_664 . . . ?
Ca1 O5 C4 O6 -2.70(11) 3_656 . . . ?
Ca1 O5 C4 C3 173.48(9) 3_656 . . . ?
Ca1 O6 C4 O5 -179.61(9) 4_664 . . . ?
Ca1 O6 C4 C3 4.06(10) 4_664 . . . ?
O1 C1 C2 O3 -2.83(13) . . . . ?
O1 C1 C2 C3 -125.41(12) . . . . ?
O2 C1 C2 O3 176.98(12) . . . . ?
O2 C1 C2 C3 54.40(12) . . . . ?
O3 C2 C3 O4 -64.79(11) . . . . ?
O3 C2 C3 C4 58.72(11) . . . . ?
O4 C3 C2 C1 57.00(11) . . . . ?
O4 C3 C4 O5 156.10(9) . . . . ?
O4 C3 C4 O6 -27.35(11) . . . . ?
O5 C4 C3 C2 31.23(13) . . . . ?
O6 C4 C3 C2 -152.22(11) . . . . ?
C1 C2 C3 C4 -179.49(9) . . . . ?

loop_
_exptl_oxdiff_crystal_face_indexfrac_h
_exptl_oxdiff_crystal_face_indexfrac_k
_exptl_oxdiff_crystal_face_indexfrac_l
_exptl_oxdiff_crystal_face_x
_exptl_oxdiff_crystal_face_y
_exptl_oxdiff_crystal_face_z
-4.9909 -1.9994 -4.0011 0.1489 0.4701 -0.0056
4.9909 1.9994 4.0011 -0.1489 -0.4701 0.0056
-1.9944 -1.9978 -4.9992 0.0785 0.3386 -0.1950
1.9944 1.9978 4.9992 -0.0785 -0.3386 0.1950
4.9946 0.0044 -3.9961 -0.0546 -0.1505 -0.4422
-4.9946 -0.0044 3.9961 0.0546 0.1505 0.4422
1.0008 -0.9964 -4.9978 0.0416 0.1355 -0.3232
-1.0008 0.9964 4.9978 -0.0416 -0.1355 0.3232
3.0018 -5.0001 -1.9960 -0.3452 0.1093 -0.2785
-3.0018 5.0001 1.9960 0.3452 -0.1093 0.2785
-0.0045 5.0047 -3.0010 0.3824 -0.1232 -0.1279
0.0045 -5.0047 3.0010 -0.3824 0.1232 0.1279
4.9983 -5.0033 3.0039 -0.5444 -0.1448 -0.0974
-4.9983 5.0033 -3.0039 0.5444 0.1448 0.0974
-1.0008 3.0050 -5.0004 0.3478 0.0737 -0.2052
1.0008 -3.0050 5.0004 -0.3478 -0.0737 0.2052
4.9895 4.0026 1.0012 0.0524 -0.4665 -0.1432
-4.9895 -4.0026 -1.0012 -0.0524 0.4665 0.1432
-3.9889 -4.9998 -4.9992 -0.0377 0.5726 -0.1258
3.9889 4.9998 4.9992 0.0377 -0.5726 0.1258
